data_4329167
loop_
_publ_author_name
'Vadapalli Chandrasekhar'
'Loganathan Nagarajan'
'Sakiat Hossain'
'Kandasamy Gopal'
'Surajit Ghosh'
'Sandeep Verma'

_publ_contact_author_address
;
Department of Chemistry
Indian Institute of Technology Kanpur
Kanpur-208 016
India
;
_publ_contact_author_email vc@iitk.ac.in
_publ_contact_author_name 'Prof. V. Chandrasekhar'
_publ_section_title
;
 Multicomponent Assembly of Anionic and Neutral Decanuclear Copper(II)
 Phosphonate Cages
;
_journal_name_full 'Inorganic Chemistry'
_journal_page_first 5605
_journal_page_last 5616
_journal_paper_doi 10.1021/ic202510d
_journal_volume 51
_journal_year 2012
_chemical_formula_moiety 'C52 H110 Cu10 N8 O34 P10, 2(C6 H16 N), 2(C6 H15 N)'
_chemical_formula_sum 'C76 H172 Cu10 N12 O34 P10'
_chemical_formula_weight 2743.46
_space_group_IT_number 2
_symmetry_cell_setting triclinic
_symmetry_space_group_name_Hall '-P 1'
_symmetry_space_group_name_H-M 'P -1'
_atom_sites_solution_hydrogens geom
_atom_sites_solution_primary direct
_atom_sites_solution_secondary difmap
_audit_creation_method SHELXL-97
_cell_angle_alpha 98.349(2)
_cell_angle_beta 113.954(2)
_cell_angle_gamma 97.686(2)
_cell_formula_units_Z 1
_cell_length_a 14.4554(16)
_cell_length_b 15.6368(17)
_cell_length_c 16.3618(19)
_cell_measurement_reflns_used 2074
_cell_measurement_temperature 100(2)
_cell_measurement_theta_max 21.79
_cell_measurement_theta_min 2.28
_cell_volume 3267.2(6)
_computing_cell_refinement 'Bruker SAINT'
_computing_data_collection 'Bruker SMART'
_computing_data_reduction 'Bruker SAINT'
_computing_molecular_graphics 'Bruker SHELXTL (Sheldrick, 2008)'
_computing_publication_material 'Bruker SHELXTL (Sheldrick, 2008)'
_computing_structure_refinement 'SHELXL-97 (Sheldrick, 2008)'
_computing_structure_solution 'SHELXS-97 (Sheldrick, 2008)'
_diffrn_ambient_temperature 100(2)
_diffrn_measured_fraction_theta_full 0.981
_diffrn_measured_fraction_theta_max 0.977
_diffrn_measurement_device_type 'Apex 2 CCD area detector'
_diffrn_measurement_method '\f and \w scans'
_diffrn_radiation_monochromator graphite
_diffrn_radiation_source 'fine-focus sealed tube'
_diffrn_radiation_type MoK\a
_diffrn_radiation_wavelength 0.71073
_diffrn_reflns_av_R_equivalents 0.0529
_diffrn_reflns_av_sigmaI/netI 0.1376
_diffrn_reflns_limit_h_max 16
_diffrn_reflns_limit_h_min -17
_diffrn_reflns_limit_k_max 16
_diffrn_reflns_limit_k_min -19
_diffrn_reflns_limit_l_max 20
_diffrn_reflns_limit_l_min -19
_diffrn_reflns_number 18466
_diffrn_reflns_theta_full 25.50
_diffrn_reflns_theta_max 26.04
_diffrn_reflns_theta_min 2.07
_exptl_absorpt_coefficient_mu 1.782
_exptl_absorpt_correction_T_max 1.000
_exptl_absorpt_correction_T_min 0.450
_exptl_absorpt_correction_type empirical
_exptl_absorpt_process_details 'SADABS (Sheldrick, 1996)'
_exptl_crystal_colour blue
_exptl_crystal_density_diffrn 1.394
_exptl_crystal_description block
_exptl_crystal_F_000 1424
_exptl_crystal_size_max 0.30
_exptl_crystal_size_mid 0.25
_exptl_crystal_size_min 0.25
_refine_diff_density_max 1.626
_refine_diff_density_min -0.696
_refine_diff_density_rms 0.140
_refine_ls_extinction_method none
_refine_ls_goodness_of_fit_ref 0.911
_refine_ls_hydrogen_treatment constr
_refine_ls_matrix_type full
_refine_ls_number_parameters 652
_refine_ls_number_reflns 12589
_refine_ls_number_restraints 3
_refine_ls_restrained_S_all 0.914
_refine_ls_R_factor_all 0.1308
_refine_ls_R_factor_gt 0.0692
_refine_ls_shift/su_max 0.007
_refine_ls_shift/su_mean 0.000
_refine_ls_structure_factor_coef Fsqd
_refine_ls_weighting_details 'calc w=1/[\s^2^(Fo^2^)+(0.0838P)^2^+0.0000P] where P=(Fo^2^+2Fc^2^)/3'
_refine_ls_weighting_scheme calc
_refine_ls_wR_factor_gt 0.1525
_refine_ls_wR_factor_ref 0.1777
_reflns_number_gt 6868
_reflns_number_total 12589
_reflns_threshold_expression >2sigma(I)
_cod_data_source_file ic202510d_si_002_2.cif
_cod_data_source_block 1
_cod_database_code 4329167

loop_
_symmetry_equiv_pos_as_xyz
'x, y, z'
'-x, -y, -z'

loop_
_atom_site_label
_atom_site_type_symbol
_atom_site_fract_x
_atom_site_fract_y
_atom_site_fract_z
_atom_site_U_iso_or_equiv
_atom_site_adp_type
_atom_site_occupancy
_atom_site_symmetry_multiplicity
_atom_site_calc_flag
_atom_site_refinement_flags
Cu1 Cu 0.01694(6) 0.03409(5) -0.13090(5) 0.02267(19) Uani 1 1 d .
Cu2 Cu 0.37938(6) 0.18804(5) 0.09500(5) 0.02374(19) Uani 1 1 d .
Cu3 Cu 0.14104(6) 0.21900(5) 0.06157(5) 0.02315(19) Uani 1 1 d .
Cu4 Cu 0.23973(6) 0.08745(5) 0.19031(5) 0.02378(19) Uani 1 1 d .
Cu5 Cu 0.18533(6) 0.27235(5) 0.28357(5) 0.0256(2) Uani 1 1 d .
P1 P -0.08512(12) 0.08569(11) -0.03486(11) 0.0224(4) Uani 1 1 d .
P2 P 0.20585(13) 0.18592(11) -0.09353(11) 0.0244(4) Uani 1 1 d .
P3 P 0.14282(14) 0.08529(13) 0.32305(11) 0.0301(4) Uani 1 1 d .
P4 P 0.57350(13) 0.25727(12) 0.05548(11) 0.0263(4) Uani 1 1 d .
P5 P 0.19637(17) 0.38314(16) 0.46960(15) 0.0524(6) Uani 1 1 d .
O1 O -0.0891(3) 0.0634(3) 0.0492(3) 0.0267(11) Uani 1 1 d .
O2 O 0.0255(3) 0.1241(3) -0.0241(3) 0.0215(10) Uani 1 1 d .
O3 O -0.1165(3) 0.0055(3) -0.1160(3) 0.0240(10) Uani 1 1 d .
O4 O 0.3213(3) 0.1867(3) -0.0351(3) 0.0265(11) Uani 1 1 d .
O5 O 0.1654(3) 0.2462(3) -0.0415(3) 0.0264(11) Uani 1 1 d .
O6 O 0.1446(3) 0.0913(3) -0.1290(3) 0.0263(11) Uani 1 1 d .
O7 O 0.1521(3) 0.1862(3) 0.3476(3) 0.0343(12) Uani 1 1 d .
O8 O 0.2294(3) 0.0635(3) 0.2986(3) 0.0294(11) Uani 1 1 d .
O9 O 0.0336(3) 0.0412(3) 0.2494(3) 0.0327(12) Uani 1 1 d .
O10 O 0.1225(3) 0.1923(3) 0.1661(3) 0.0234(10) Uani 1 1 d D
H10 H 0.0605 0.1634 0.1438 0.028 Uiso 1 1 d RD
O11 O 0.2578(3) 0.1126(3) 0.0853(3) 0.0260(11) Uani 1 1 d D
H11 H 0.2340 0.0866 0.0470 0.031 Uiso 1 1 d RD
O12 O 0.6604(3) 0.2112(3) 0.0676(3) 0.0310(11) Uani 1 1 d .
O13 O 0.4926(3) 0.2337(3) -0.0484(3) 0.0338(12) Uani 1 1 d D
H13 H 0.4356 0.2303 -0.0453 0.041 Uiso 1 1 d RD
O14 O 0.5180(3) 0.2360(3) 0.1137(3) 0.0265(11) Uani 1 1 d .
O15 O 0.2063(4) 0.3713(3) 0.3791(3) 0.0393(13) Uani 1 1 d .
O16 O 0.1477(5) 0.2909(4) 0.4795(4) 0.0681(19) Uani 1 1 d .
O17 O 0.1342(5) 0.4472(4) 0.4823(4) 0.072(2) Uani 1 1 d .
H17 H 0.1222 0.4768 0.4415 0.087 Uiso 1 1 calc R
N1 N 0.4282(4) 0.2112(3) 0.2281(3) 0.0261(13) Uani 1 1 d .
N2 N 0.3720(4) 0.1700(3) 0.2657(3) 0.0236(13) Uani 1 1 d .
N3 N 0.2362(4) 0.3272(4) 0.1425(3) 0.0272(13) Uani 1 1 d .
N4 N 0.2538(4) 0.3494(4) 0.2327(3) 0.0284(14) Uani 1 1 d .
N5 N 0.7092(4) 0.1066(4) 0.1851(4) 0.0333(14) Uani 1 1 d .
H5A H 0.6862 0.1413 0.1423 0.040 Uiso 1 1 calc R
N6 N 0.0780(6) 0.5568(5) 0.3835(6) 0.079(3) Uani 1 1 d .
C1 C -0.1655(5) 0.1642(5) -0.0748(5) 0.0338(17) Uani 1 1 d .
C2 C -0.1576(6) 0.1871(5) -0.1609(5) 0.050(2) Uani 1 1 d .
H2A H -0.1796 0.1329 -0.2085 0.075 Uiso 1 1 calc R
H2B H -0.0857 0.2146 -0.1450 0.075 Uiso 1 1 calc R
H2C H -0.2025 0.2283 -0.1839 0.075 Uiso 1 1 calc R
C3 C -0.1285(5) 0.2479(4) 0.0009(5) 0.0384(19) Uani 1 1 d .
H3A H -0.1647 0.2937 -0.0236 0.058 Uiso 1 1 calc R
H3B H -0.0537 0.2691 0.0232 0.058 Uiso 1 1 calc R
H3C H -0.1433 0.2346 0.0516 0.058 Uiso 1 1 calc R
C4 C -0.2782(5) 0.1237(5) -0.0992(5) 0.0355(18) Uani 1 1 d .
H4A H -0.3218 0.1654 -0.1232 0.053 Uiso 1 1 calc R
H4B H -0.2837 0.1111 -0.0443 0.053 Uiso 1 1 calc R
H4C H -0.3013 0.0687 -0.1459 0.053 Uiso 1 1 calc R
C5 C 0.1995(5) 0.2327(5) -0.1915(4) 0.0305(16) Uani 1 1 d .
C6 C 0.0854(6) 0.2327(6) -0.2484(5) 0.057(2) Uani 1 1 d .
H6A H 0.0646 0.2786 -0.2161 0.086 Uiso 1 1 calc R
H6B H 0.0428 0.1748 -0.2575 0.086 Uiso 1 1 calc R
H6C H 0.0758 0.2449 -0.3081 0.086 Uiso 1 1 calc R
C7 C 0.2365(6) 0.1748(5) -0.2508(5) 0.0373(19) Uani 1 1 d .
H7A H 0.2238 0.1961 -0.3071 0.056 Uiso 1 1 calc R
H7B H 0.1986 0.1134 -0.2667 0.056 Uiso 1 1 calc R
H7C H 0.3108 0.1778 -0.2167 0.056 Uiso 1 1 calc R
C8 C 0.2628(7) 0.3259(5) -0.1588(5) 0.047(2) Uani 1 1 d .
H8A H 0.3338 0.3265 -0.1156 0.071 Uiso 1 1 calc R
H8B H 0.2320 0.3635 -0.1282 0.071 Uiso 1 1 calc R
H8C H 0.2637 0.3485 -0.2114 0.071 Uiso 1 1 calc R
C9 C 0.1600(6) 0.0453(5) 0.4259(4) 0.046(2) Uani 1 1 d .
C10 C 0.2637(6) 0.0971(5) 0.5073(4) 0.043(2) Uani 1 1 d .
H10A H 0.2609 0.1596 0.5209 0.064 Uiso 1 1 calc R
H10B H 0.3211 0.0919 0.4910 0.064 Uiso 1 1 calc R
H10C H 0.2743 0.0725 0.5615 0.064 Uiso 1 1 calc R
C11 C 0.0711(6) 0.0562(7) 0.4494(6) 0.076(3) Uani 1 1 d .
H11A H 0.0064 0.0202 0.3998 0.113 Uiso 1 1 calc R
H11B H 0.0664 0.1186 0.4572 0.113 Uiso 1 1 calc R
H11C H 0.0828 0.0370 0.5066 0.113 Uiso 1 1 calc R
C12 C 0.1683(8) -0.0528(6) 0.4093(5) 0.071(3) Uani 1 1 d .
H12A H 0.1732 -0.0766 0.4628 0.106 Uiso 1 1 calc R
H12B H 0.2303 -0.0571 0.3996 0.106 Uiso 1 1 calc R
H12C H 0.1067 -0.0869 0.3549 0.106 Uiso 1 1 calc R
C13 C 0.6224(5) 0.3764(5) 0.0838(5) 0.0304(17) Uani 1 1 d .
C14 C 0.6581(7) 0.4029(5) 0.0136(6) 0.054(2) Uani 1 1 d .
H14A H 0.6781 0.4675 0.0260 0.081 Uiso 1 1 calc R
H14B H 0.6015 0.3810 -0.0481 0.081 Uiso 1 1 calc R
H14C H 0.7177 0.3773 0.0178 0.081 Uiso 1 1 calc R
C15 C 0.7144(5) 0.4002(5) 0.1799(5) 0.045(2) Uani 1 1 d .
H15A H 0.7696 0.3708 0.1784 0.067 Uiso 1 1 calc R
H15B H 0.6913 0.3805 0.2241 0.067 Uiso 1 1 calc R
H15C H 0.7406 0.4644 0.1984 0.067 Uiso 1 1 calc R
C16 C 0.5370(6) 0.4246(5) 0.0861(5) 0.041(2) Uani 1 1 d .
H16A H 0.5621 0.4885 0.0976 0.062 Uiso 1 1 calc R
H16B H 0.5188 0.4109 0.1350 0.062 Uiso 1 1 calc R
H16C H 0.4756 0.4049 0.0270 0.062 Uiso 1 1 calc R
C17 C 0.3252(6) 0.4172(5) 0.5636(5) 0.046(2) Uani 1 1 d .
C18 C 0.3957(7) 0.3588(6) 0.5484(5) 0.056(2) Uani 1 1 d .
H18A H 0.3929 0.3576 0.4873 0.083 Uiso 1 1 calc R
H18B H 0.3726 0.2986 0.5530 0.083 Uiso 1 1 calc R
H18C H 0.4671 0.3827 0.5950 0.083 Uiso 1 1 calc R
C19 C 0.3719(6) 0.5137(5) 0.5661(5) 0.050(2) Uani 1 1 d .
H19A H 0.4449 0.5299 0.6109 0.074 Uiso 1 1 calc R
H19B H 0.3336 0.5541 0.5838 0.074 Uiso 1 1 calc R
H19C H 0.3667 0.5179 0.5053 0.074 Uiso 1 1 calc R
C20 C 0.3199(8) 0.4120(7) 0.6548(6) 0.080(3) Uani 1 1 d .
H20A H 0.2987 0.3501 0.6555 0.120 Uiso 1 1 calc R
H20B H 0.2692 0.4451 0.6611 0.120 Uiso 1 1 calc R
H20C H 0.3882 0.4377 0.7058 0.120 Uiso 1 1 calc R
C21 C 0.5111(5) 0.2673(4) 0.2957(4) 0.0270(16) Uani 1 1 d .
H21 H 0.5622 0.3053 0.2875 0.032 Uiso 1 1 calc R
C22 C 0.5112(5) 0.2615(5) 0.3778(4) 0.0323(18) Uani 1 1 d .
H22 H 0.5619 0.2927 0.4369 0.039 Uiso 1 1 calc R
C23 C 0.4215(5) 0.2003(4) 0.3574(4) 0.0294(17) Uani 1 1 d .
H23 H 0.3989 0.1828 0.4007 0.035 Uiso 1 1 calc R
C24 C 0.2927(6) 0.3912(5) 0.1281(5) 0.0371(19) Uani 1 1 d .
H24 H 0.2956 0.3921 0.0713 0.045 Uiso 1 1 calc R
C25 C 0.3477(7) 0.4575(5) 0.2074(5) 0.056(3) Uani 1 1 d .
H25 H 0.3932 0.5111 0.2156 0.067 Uiso 1 1 calc R
C26 C 0.3204(6) 0.4269(5) 0.2711(5) 0.047(2) Uani 1 1 d .
H26 H 0.3455 0.4568 0.3333 0.056 Uiso 1 1 calc R
C27 C 0.6454(6) 0.0152(5) 0.1391(6) 0.048(2) Uani 1 1 d .
H27A H 0.6507 -0.0031 0.0809 0.058 Uiso 1 1 calc R
H27B H 0.6748 -0.0257 0.1787 0.058 Uiso 1 1 calc R
C28 C 0.5339(6) 0.0061(5) 0.1188(6) 0.055(2) Uani 1 1 d .
H28A H 0.5270 0.0150 0.1764 0.082 Uiso 1 1 calc R
H28B H 0.4956 -0.0532 0.0818 0.082 Uiso 1 1 calc R
H28C H 0.5057 0.0505 0.0849 0.082 Uiso 1 1 calc R
C29 C 0.8214(5) 0.1070(5) 0.2042(5) 0.0401(19) Uani 1 1 d .
H29A H 0.8488 0.0692 0.2482 0.048 Uiso 1 1 calc R
H29B H 0.8244 0.0815 0.1466 0.048 Uiso 1 1 calc R
C30 C 0.8888(6) 0.1994(5) 0.2430(5) 0.048(2) Uani 1 1 d .
H30A H 0.8533 0.2403 0.2076 0.072 Uiso 1 1 calc R
H30B H 0.9548 0.1993 0.2394 0.072 Uiso 1 1 calc R
H30C H 0.9018 0.2185 0.3072 0.072 Uiso 1 1 calc R
C31 C 0.6954(6) 0.1476(5) 0.2660(5) 0.0408(19) Uani 1 1 d .
H31A H 0.6216 0.1504 0.2463 0.049 Uiso 1 1 calc R
H31B H 0.7368 0.2090 0.2898 0.049 Uiso 1 1 calc R
C32 C 0.7276(6) 0.0974(6) 0.3433(5) 0.055(2) Uani 1 1 d .
H32A H 0.6861 0.0368 0.3206 0.083 Uiso 1 1 calc R
H32B H 0.7163 0.1274 0.3943 0.083 Uiso 1 1 calc R
H32C H 0.8012 0.0959 0.3645 0.083 Uiso 1 1 calc R
C33 C 0.0405(9) 0.6175(8) 0.4386(8) 0.103(4) Uani 1 1 d .
H33A H -0.0290 0.5882 0.4299 0.124 Uiso 1 1 calc R
H33B H 0.0337 0.6724 0.4152 0.124 Uiso 1 1 calc R
C34 C 0.1179(11) 0.6430(11) 0.5469(9) 0.225(9) Uani 1 1 d .
H34A H 0.1764 0.6904 0.5587 0.338 Uiso 1 1 calc R
H34B H 0.1436 0.5909 0.5660 0.338 Uiso 1 1 calc R
H34C H 0.0805 0.6632 0.5817 0.338 Uiso 1 1 calc R
C37 C -0.0085(8) 0.5184(7) 0.2878(8) 0.093(4) Uani 1 1 d .
H37A H -0.0706 0.4917 0.2944 0.112 Uiso 1 1 calc R
H37B H -0.0258 0.5680 0.2571 0.112 Uiso 1 1 calc R
C38 C 0.0106(9) 0.4494(9) 0.2245(7) 0.106(4) Uani 1 1 d .
H38A H 0.0444 0.4071 0.2586 0.159 Uiso 1 1 calc R
H38B H 0.0554 0.4786 0.2005 0.159 Uiso 1 1 calc R
H38C H -0.0556 0.4181 0.1734 0.159 Uiso 1 1 calc R
C35B C 0.1761(8) 0.5980(7) 0.3769(8) 0.085(3) Uiso 1 1 d .
H35C H 0.2354 0.6153 0.4385 0.102 Uiso 1 1 calc R
H35D H 0.1929 0.5549 0.3372 0.102 Uiso 1 1 calc R
C36B C 0.1564(10) 0.6770(8) 0.3374(9) 0.115(5) Uiso 1 1 d .
H36D H 0.2006 0.7305 0.3837 0.173 Uiso 1 1 calc R
H36E H 0.0835 0.6800 0.3182 0.173 Uiso 1 1 calc R
H36F H 0.1722 0.6728 0.2843 0.173 Uiso 1 1 calc R

loop_
_atom_site_aniso_label
_atom_site_aniso_U_11
_atom_site_aniso_U_22
_atom_site_aniso_U_33
_atom_site_aniso_U_23
_atom_site_aniso_U_13
_atom_site_aniso_U_12
Cu1 0.0195(4) 0.0261(4) 0.0181(4) 0.0010(3) 0.0066(3) -0.0002(3)
Cu2 0.0186(4) 0.0275(4) 0.0206(4) 0.0017(3) 0.0068(3) -0.0001(3)
Cu3 0.0218(4) 0.0239(4) 0.0201(4) 0.0013(3) 0.0082(3) 0.0002(3)
Cu4 0.0200(4) 0.0281(5) 0.0187(4) 0.0031(3) 0.0061(3) 0.0002(3)
Cu5 0.0231(4) 0.0273(5) 0.0203(4) -0.0021(3) 0.0080(3) -0.0017(3)
P1 0.0191(8) 0.0238(9) 0.0203(8) 0.0031(7) 0.0061(7) 0.0012(7)
P2 0.0238(9) 0.0270(10) 0.0189(8) 0.0028(7) 0.0079(7) 0.0008(7)
P3 0.0260(9) 0.0387(11) 0.0174(8) 0.0002(7) 0.0083(7) -0.0088(8)
P4 0.0233(9) 0.0294(10) 0.0225(9) 0.0016(7) 0.0089(7) 0.0010(8)
P5 0.0480(12) 0.0539(14) 0.0488(13) -0.0220(10) 0.0319(10) -0.0097(11)
O1 0.025(2) 0.029(3) 0.026(2) 0.0017(19) 0.0118(19) 0.006(2)
O2 0.017(2) 0.020(2) 0.025(2) 0.0019(18) 0.0084(18) 0.0029(18)
O3 0.018(2) 0.028(3) 0.018(2) -0.0036(18) 0.0056(18) -0.0040(19)
O4 0.022(2) 0.031(3) 0.025(2) 0.0078(19) 0.0089(19) 0.001(2)
O5 0.027(2) 0.027(3) 0.022(2) 0.0050(18) 0.0100(19) -0.002(2)
O6 0.023(2) 0.023(2) 0.028(2) 0.0008(19) 0.0104(19) -0.0005(19)
O7 0.036(3) 0.040(3) 0.018(2) -0.004(2) 0.011(2) -0.006(2)
O8 0.023(2) 0.037(3) 0.020(2) 0.008(2) 0.0036(19) -0.002(2)
O9 0.017(2) 0.049(3) 0.024(2) -0.005(2) 0.0095(19) -0.008(2)
O10 0.021(2) 0.022(2) 0.021(2) -0.0041(18) 0.0086(18) -0.0040(19)
O11 0.024(2) 0.034(3) 0.017(2) 0.0010(18) 0.0085(18) 0.002(2)
O12 0.030(2) 0.032(3) 0.031(3) 0.002(2) 0.015(2) 0.005(2)
O13 0.021(2) 0.048(3) 0.031(3) 0.006(2) 0.012(2) 0.003(2)
O14 0.014(2) 0.037(3) 0.021(2) 0.0014(19) 0.0039(18) -0.001(2)
O15 0.049(3) 0.033(3) 0.033(3) -0.005(2) 0.019(2) 0.007(2)
O16 0.076(4) 0.065(4) 0.058(3) -0.026(3) 0.051(3) -0.033(3)
O17 0.051(4) 0.068(5) 0.081(5) -0.025(3) 0.028(3) 0.004(3)
N1 0.028(3) 0.024(3) 0.023(3) 0.001(2) 0.010(2) -0.001(2)
N2 0.016(3) 0.033(3) 0.020(3) 0.007(2) 0.006(2) 0.006(2)
N3 0.026(3) 0.029(3) 0.022(3) 0.004(2) 0.008(2) -0.001(3)
N4 0.026(3) 0.028(3) 0.017(3) -0.002(2) 0.001(2) -0.004(3)
N5 0.037(3) 0.034(3) 0.035(3) 0.008(3) 0.021(3) 0.009(3)
N6 0.052(5) 0.064(6) 0.097(6) -0.018(5) 0.021(5) 0.005(4)
C1 0.036(4) 0.037(4) 0.037(4) 0.017(3) 0.022(3) 0.007(3)
C2 0.049(5) 0.064(5) 0.054(5) 0.038(4) 0.026(4) 0.031(4)
C3 0.031(4) 0.026(4) 0.067(5) 0.015(3) 0.026(4) 0.010(3)
C4 0.024(4) 0.047(5) 0.033(4) 0.013(3) 0.007(3) 0.013(3)
C5 0.031(4) 0.040(4) 0.023(3) 0.012(3) 0.013(3) 0.005(3)
C6 0.048(5) 0.092(7) 0.043(5) 0.042(4) 0.018(4) 0.027(5)
C7 0.044(4) 0.032(4) 0.027(4) -0.001(3) 0.012(3) -0.004(3)
C8 0.091(6) 0.030(4) 0.033(4) 0.012(3) 0.039(4) 0.007(4)
C9 0.049(5) 0.056(5) 0.012(3) 0.007(3) 0.005(3) -0.025(4)
C10 0.042(4) 0.056(5) 0.020(4) 0.013(3) 0.006(3) -0.002(4)
C11 0.036(5) 0.141(9) 0.033(5) 0.023(5) 0.011(4) -0.028(5)
C12 0.109(8) 0.048(6) 0.026(4) 0.009(4) 0.012(5) -0.022(5)
C13 0.022(3) 0.037(4) 0.034(4) 0.011(3) 0.013(3) 0.007(3)
C14 0.067(5) 0.033(5) 0.077(6) 0.020(4) 0.045(5) 0.005(4)
C15 0.026(4) 0.038(5) 0.051(5) -0.003(4) 0.003(4) 0.005(4)
C16 0.041(4) 0.036(4) 0.044(4) 0.002(3) 0.020(4) 0.006(4)
C17 0.052(5) 0.040(5) 0.028(4) -0.011(3) 0.015(4) -0.021(4)
C18 0.060(6) 0.050(5) 0.038(5) 0.001(4) 0.010(4) -0.005(5)
C19 0.051(5) 0.046(5) 0.034(4) -0.015(4) 0.014(4) -0.003(4)
C20 0.097(8) 0.080(7) 0.040(5) -0.014(5) 0.030(5) -0.029(6)
C21 0.024(3) 0.029(4) 0.015(3) -0.006(3) 0.003(3) -0.004(3)
C22 0.019(3) 0.038(4) 0.021(4) -0.003(3) -0.004(3) -0.003(3)
C23 0.029(4) 0.035(4) 0.020(3) -0.002(3) 0.013(3) -0.005(3)
C24 0.043(4) 0.033(4) 0.020(4) -0.001(3) 0.006(3) -0.007(4)
C25 0.069(6) 0.045(5) 0.031(4) -0.005(4) 0.017(4) -0.031(4)
C26 0.061(5) 0.032(5) 0.032(4) -0.003(3) 0.016(4) -0.019(4)
C27 0.054(5) 0.045(5) 0.051(5) 0.004(4) 0.028(4) 0.018(4)
C28 0.053(5) 0.030(5) 0.088(6) 0.000(4) 0.043(5) 0.002(4)
C29 0.041(4) 0.054(5) 0.038(4) 0.011(3) 0.024(3) 0.028(4)
C30 0.039(4) 0.066(6) 0.038(4) 0.004(4) 0.017(4) 0.018(4)
C31 0.045(4) 0.051(5) 0.036(4) 0.010(3) 0.026(3) 0.011(4)
C32 0.062(5) 0.083(6) 0.040(4) 0.031(4) 0.030(4) 0.028(5)
C33 0.105(9) 0.102(10) 0.115(10) 0.011(7) 0.059(8) 0.039(8)
C34 0.124(11) 0.315(18) 0.107(10) -0.154(11) -0.035(8) 0.124(12)
C37 0.055(7) 0.073(8) 0.115(10) 0.006(7) 0.006(7) 0.013(6)
C38 0.106(8) 0.186(12) 0.089(7) 0.073(7) 0.070(6) 0.096(8)

loop_
_atom_type_symbol
_atom_type_description
_atom_type_scat_dispersion_real
_atom_type_scat_dispersion_imag
_atom_type_scat_source
C C 0.0033 0.0016 'International Tables Vol C Tables 4.2.6.8 and 6.1.1.4'
H H 0.0000 0.0000 'International Tables Vol C Tables 4.2.6.8 and 6.1.1.4'
N N 0.0061 0.0033 'International Tables Vol C Tables 4.2.6.8 and 6.1.1.4'
O O 0.0106 0.0060 'International Tables Vol C Tables 4.2.6.8 and 6.1.1.4'
P P 0.1023 0.0942 'International Tables Vol C Tables 4.2.6.8 and 6.1.1.4'
Cu Cu 0.3201 1.2651 'International Tables Vol C Tables 4.2.6.8 and 6.1.1.4'

loop_
_geom_angle_atom_site_label_1
_geom_angle_atom_site_label_2
_geom_angle_atom_site_label_3
_geom_angle
_geom_angle_site_symmetry_1
_geom_angle_site_symmetry_3
O9 Cu1 O6 95.67(18) 2 .
O9 Cu1 O2 161.54(18) 2 .
O6 Cu1 O2 95.35(17) . .
O9 Cu1 O3 96.14(17) 2 .
O6 Cu1 O3 165.17(17) . .
O2 Cu1 O3 71.00(16) . .
O9 Cu1 O1 97.05(18) 2 2
O6 Cu1 O1 94.32(17) . 2
O2 Cu1 O1 96.84(16) . 2
O3 Cu1 O1 93.10(16) . 2
O9 Cu1 P1 130.00(14) 2 .
O6 Cu1 P1 130.53(13) . .
O2 Cu1 P1 35.59(11) . .
O3 Cu1 P1 35.45(11) . .
O1 Cu1 P1 97.19(12) 2 .
O11 Cu2 O14 164.02(19) . .
O11 Cu2 O4 93.68(17) . .
O14 Cu2 O4 92.91(18) . .
O11 Cu2 N1 87.5(2) . .
O14 Cu2 N1 88.9(2) . .
O4 Cu2 N1 168.6(2) . .
O10 Cu3 N3 87.3(2) . .
O10 Cu3 O2 92.88(17) . .
N3 Cu3 O2 169.0(2) . .
O10 Cu3 O5 177.82(17) . .
N3 Cu3 O5 91.6(2) . .
O2 Cu3 O5 88.62(17) . .
O8 Cu4 O11 177.00(17) . .
O8 Cu4 O3 89.23(17) . 2
O11 Cu4 O3 93.21(17) . 2
O8 Cu4 N2 90.4(2) . .
O11 Cu4 N2 87.0(2) . .
O3 Cu4 N2 173.5(2) 2 .
O10 Cu5 O15 159.12(19) . .
O10 Cu5 N4 87.6(2) . .
O15 Cu5 N4 90.0(2) . .
O10 Cu5 O7 94.76(18) . .
O15 Cu5 O7 92.9(2) . .
N4 Cu5 O7 164.8(2) . .
O1 P1 O3 115.2(3) . .
O1 P1 O2 115.0(2) . .
O3 P1 O2 98.7(2) . .
O1 P1 C1 110.7(3) . .
O3 P1 C1 108.5(3) . .
O2 P1 C1 108.0(3) . .
O1 P1 Cu1 132.41(19) . .
O3 P1 Cu1 49.59(16) . .
O2 P1 Cu1 49.14(15) . .
C1 P1 Cu1 116.9(2) . .
O5 P2 O6 114.4(3) . .
O5 P2 O4 111.2(2) . .
O6 P2 O4 109.3(2) . .
O5 P2 C5 106.3(3) . .
O6 P2 C5 108.6(3) . .
O4 P2 C5 106.8(3) . .
O8 P3 O9 114.3(2) . .
O8 P3 O7 111.4(3) . .
O9 P3 O7 109.7(3) . .
O8 P3 C9 106.8(3) . .
O9 P3 C9 107.6(3) . .
O7 P3 C9 106.6(3) . .
O12 P4 O14 113.8(3) . .
O12 P4 O13 109.9(3) . .
O14 P4 O13 109.1(2) . .
O12 P4 C13 109.5(3) . .
O14 P4 C13 108.4(3) . .
O13 P4 C13 105.8(3) . .
O17 P5 O15 116.0(4) . .
O17 P5 O16 108.0(4) . .
O15 P5 O16 109.4(3) . .
O17 P5 C17 108.3(4) . .
O15 P5 C17 108.6(3) . .
O16 P5 C17 106.1(4) . .
P1 O1 Cu1 130.3(3) . 2
P1 O2 Cu3 135.5(3) . .
P1 O2 Cu1 95.27(19) . .
Cu3 O2 Cu1 129.1(2) . .
P1 O3 Cu4 135.8(3) . 2
P1 O3 Cu1 95.0(2) . .
Cu4 O3 Cu1 129.0(2) 2 .
P2 O4 Cu2 123.5(3) . .
P2 O5 Cu3 122.9(3) . .
P2 O6 Cu1 132.6(3) . .
P3 O7 Cu5 126.4(3) . .
P3 O8 Cu4 122.4(3) . .
P3 O9 Cu1 132.8(3) . 2
Cu5 O10 Cu3 122.8(2) . .
Cu5 O10 H10 121.6 . .
Cu3 O10 H10 104.5 . .
Cu2 O11 Cu4 123.1(2) . .
Cu2 O11 H11 111.9 . .
Cu4 O11 H11 121.0 . .
P4 O13 H13 102.7 . .
P4 O14 Cu2 137.7(3) . .
P5 O15 Cu5 135.7(3) . .
P5 O17 H17 109.5 . .
C21 N1 N2 108.3(5) . .
C21 N1 Cu2 131.1(5) . .
N2 N1 Cu2 120.6(4) . .
C23 N2 N1 108.0(5) . .
C23 N2 Cu4 130.2(5) . .
N1 N2 Cu4 121.7(4) . .
C24 N3 N4 107.1(5) . .
C24 N3 Cu3 131.6(5) . .
N4 N3 Cu3 121.3(4) . .
C26 N4 N3 108.4(6) . .
C26 N4 Cu5 130.8(5) . .
N3 N4 Cu5 120.9(4) . .
C31 N5 C27 114.2(6) . .
C31 N5 C29 114.1(5) . .
C27 N5 C29 109.3(5) . .
C31 N5 H5A 106.2 . .
C27 N5 H5A 106.2 . .
C29 N5 H5A 106.2 . .
C33 N6 C37 109.8(8) . .
C33 N6 C35B 115.6(8) . .
C37 N6 C35B 109.7(9) . .
C4 C1 C3 109.2(6) . .
C4 C1 C2 109.4(6) . .
C3 C1 C2 110.0(6) . .
C4 C1 P1 109.8(5) . .
C3 C1 P1 109.4(5) . .
C2 C1 P1 109.1(5) . .
C1 C2 H2A 109.5 . .
C1 C2 H2B 109.5 . .
H2A C2 H2B 109.5 . .
C1 C2 H2C 109.5 . .
H2A C2 H2C 109.5 . .
H2B C2 H2C 109.5 . .
C1 C3 H3A 109.5 . .
C1 C3 H3B 109.5 . .
H3A C3 H3B 109.5 . .
C1 C3 H3C 109.5 . .
H3A C3 H3C 109.5 . .
H3B C3 H3C 109.5 . .
C1 C4 H4A 109.5 . .
C1 C4 H4B 109.5 . .
H4A C4 H4B 109.5 . .
C1 C4 H4C 109.5 . .
H4A C4 H4C 109.5 . .
H4B C4 H4C 109.5 . .
C8 C5 C6 109.9(7) . .
C8 C5 C7 110.9(6) . .
C6 C5 C7 108.6(6) . .
C8 C5 P2 110.2(5) . .
C6 C5 P2 106.5(5) . .
C7 C5 P2 110.6(5) . .
C5 C6 H6A 109.5 . .
C5 C6 H6B 109.5 . .
H6A C6 H6B 109.5 . .
C5 C6 H6C 109.5 . .
H6A C6 H6C 109.5 . .
H6B C6 H6C 109.5 . .
C5 C7 H7A 109.5 . .
C5 C7 H7B 109.5 . .
H7A C7 H7B 109.5 . .
C5 C7 H7C 109.5 . .
H7A C7 H7C 109.5 . .
H7B C7 H7C 109.5 . .
C5 C8 H8A 109.5 . .
C5 C8 H8B 109.5 . .
H8A C8 H8B 109.5 . .
C5 C8 H8C 109.5 . .
H8A C8 H8C 109.5 . .
H8B C8 H8C 109.5 . .
C11 C9 C12 111.5(7) . .
C11 C9 C10 109.6(6) . .
C12 C9 C10 107.0(7) . .
C11 C9 P3 110.1(6) . .
C12 C9 P3 108.5(5) . .
C10 C9 P3 110.1(5) . .
C9 C10 H10A 109.5 . .
C9 C10 H10B 109.5 . .
H10A C10 H10B 109.5 . .
C9 C10 H10C 109.5 . .
H10A C10 H10C 109.5 . .
H10B C10 H10C 109.5 . .
C9 C11 H11A 109.5 . .
C9 C11 H11B 109.5 . .
H11A C11 H11B 109.5 . .
C9 C11 H11C 109.5 . .
H11A C11 H11C 109.5 . .
H11B C11 H11C 109.5 . .
C9 C12 H12A 109.5 . .
C9 C12 H12B 109.5 . .
H12A C12 H12B 109.5 . .
C9 C12 H12C 109.5 . .
H12A C12 H12C 109.5 . .
H12B C12 H12C 109.5 . .
C14 C13 C16 110.2(6) . .
C14 C13 C15 110.1(6) . .
C16 C13 C15 109.2(6) . .
C14 C13 P4 110.0(5) . .
C16 C13 P4 109.7(5) . .
C15 C13 P4 107.5(5) . .
C13 C14 H14A 109.5 . .
C13 C14 H14B 109.5 . .
H14A C14 H14B 109.5 . .
C13 C14 H14C 109.5 . .
H14A C14 H14C 109.5 . .
H14B C14 H14C 109.5 . .
C13 C15 H15A 109.5 . .
C13 C15 H15B 109.5 . .
H15A C15 H15B 109.5 . .
C13 C15 H15C 109.5 . .
H15A C15 H15C 109.5 . .
H15B C15 H15C 109.5 . .
C13 C16 H16A 109.5 . .
C13 C16 H16B 109.5 . .
H16A C16 H16B 109.5 . .
C13 C16 H16C 109.5 . .
H16A C16 H16C 109.5 . .
H16B C16 H16C 109.5 . .
C18 C17 C20 110.1(8) . .
C18 C17 C19 107.5(7) . .
C20 C17 C19 110.1(6) . .
C18 C17 P5 110.3(5) . .
C20 C17 P5 110.1(6) . .
C19 C17 P5 108.7(6) . .
C17 C18 H18A 109.5 . .
C17 C18 H18B 109.5 . .
H18A C18 H18B 109.5 . .
C17 C18 H18C 109.5 . .
H18A C18 H18C 109.5 . .
H18B C18 H18C 109.5 . .
C17 C19 H19A 109.5 . .
C17 C19 H19B 109.5 . .
H19A C19 H19B 109.5 . .
C17 C19 H19C 109.5 . .
H19A C19 H19C 109.5 . .
H19B C19 H19C 109.5 . .
C17 C20 H20A 109.5 . .
C17 C20 H20B 109.5 . .
H20A C20 H20B 109.5 . .
C17 C20 H20C 109.5 . .
H20A C20 H20C 109.5 . .
H20B C20 H20C 109.5 . .
N1 C21 C22 109.6(6) . .
N1 C21 H21 125.2 . .
C22 C21 H21 125.2 . .
C21 C22 C23 105.7(6) . .
C21 C22 H22 127.2 . .
C23 C22 H22 127.2 . .
N2 C23 C22 108.3(6) . .
N2 C23 H23 125.8 . .
C22 C23 H23 125.8 . .
N3 C24 C25 110.9(7) . .
N3 C24 H24 124.5 . .
C25 C24 H24 124.5 . .
C26 C25 C24 103.6(7) . .
C26 C25 H25 128.2 . .
C24 C25 H25 128.2 . .
N4 C26 C25 110.0(6) . .
N4 C26 H26 125.0 . .
C25 C26 H26 125.0 . .
C28 C27 N5 114.3(6) . .
C28 C27 H27A 108.7 . .
N5 C27 H27A 108.7 . .
C28 C27 H27B 108.7 . .
N5 C27 H27B 108.7 . .
H27A C27 H27B 107.6 . .
C27 C28 H28A 109.5 . .
C27 C28 H28B 109.5 . .
H28A C28 H28B 109.5 . .
C27 C28 H28C 109.5 . .
H28A C28 H28C 109.5 . .
H28B C28 H28C 109.5 . .
C30 C29 N5 112.1(6) . .
C30 C29 H29A 109.2 . .
N5 C29 H29A 109.2 . .
C30 C29 H29B 109.2 . .
N5 C29 H29B 109.2 . .
H29A C29 H29B 107.9 . .
C29 C30 H30A 109.5 . .
C29 C30 H30B 109.5 . .
H30A C30 H30B 109.5 . .
C29 C30 H30C 109.5 . .
H30A C30 H30C 109.5 . .
H30B C30 H30C 109.5 . .
N5 C31 C32 113.4(6) . .
N5 C31 H31A 108.9 . .
C32 C31 H31A 108.9 . .
N5 C31 H31B 108.9 . .
C32 C31 H31B 108.9 . .
H31A C31 H31B 107.7 . .
C31 C32 H32A 109.5 . .
C31 C32 H32B 109.5 . .
H32A C32 H32B 109.5 . .
C31 C32 H32C 109.5 . .
H32A C32 H32C 109.5 . .
H32B C32 H32C 109.5 . .
N6 C33 C34 112.6(9) . .
N6 C33 H33A 109.1 . .
C34 C33 H33A 109.1 . .
N6 C33 H33B 109.1 . .
C34 C33 H33B 109.1 . .
H33A C33 H33B 107.8 . .
C33 C34 H34A 109.5 . .
C33 C34 H34B 109.5 . .
H34A C34 H34B 109.5 . .
C33 C34 H34C 109.5 . .
H34A C34 H34C 109.5 . .
H34B C34 H34C 109.5 . .
C38 C37 N6 117.9(9) . .
C38 C37 H37A 107.8 . .
N6 C37 H37A 107.8 . .
C38 C37 H37B 107.8 . .
N6 C37 H37B 107.8 . .
H37A C37 H37B 107.2 . .
C37 C38 H38A 109.5 . .
C37 C38 H38B 109.5 . .
H38A C38 H38B 109.5 . .
C37 C38 H38C 109.5 . .
H38A C38 H38C 109.5 . .
H38B C38 H38C 109.5 . .
C36B C35B N6 107.7(9) . .
C36B C35B H35C 110.2 . .
N6 C35B H35C 110.2 . .
C36B C35B H35D 110.2 . .
N6 C35B H35D 110.2 . .
H35C C35B H35D 108.5 . .
C35B C36B H36D 109.5 . .
C35B C36B H36E 109.5 . .
H36D C36B H36E 109.5 . .
C35B C36B H36F 109.5 . .
H36D C36B H36F 109.5 . .
H36E C36B H36F 109.5 . .

loop_
_geom_bond_atom_site_label_1
_geom_bond_atom_site_label_2
_geom_bond_distance
_geom_bond_site_symmetry_2
Cu1 O9 1.907(4) 2
Cu1 O6 1.927(4) .
Cu1 O2 2.028(4) .
Cu1 O3 2.041(4) .
Cu1 O1 2.254(4) 2
Cu1 P1 2.6701(19) .
Cu2 O11 1.915(4) .
Cu2 O14 1.925(4) .
Cu2 O4 1.940(4) .
Cu2 N1 1.956(5) .
Cu3 O10 1.929(4) .
Cu3 N3 1.938(5) .
Cu3 O2 1.946(4) .
Cu3 O5 1.948(4) .
Cu4 O8 1.922(4) .
Cu4 O11 1.925(4) .
Cu4 O3 1.949(4) 2
Cu4 N2 1.951(5) .
Cu5 O10 1.914(4) .
Cu5 O15 1.929(4) .
Cu5 N4 1.941(6) .
Cu5 O7 1.947(5) .
P1 O1 1.488(5) .
P1 O3 1.554(4) .
P1 O2 1.560(4) .
P1 C1 1.812(7) .
P2 O5 1.508(5) .
P2 O6 1.514(4) .
P2 O4 1.548(4) .
P2 C5 1.831(7) .
P3 O8 1.524(5) .
P3 O9 1.531(4) .
P3 O7 1.544(5) .
P3 C9 1.814(7) .
P4 O12 1.489(5) .
P4 O14 1.517(5) .
P4 O13 1.576(4) .
P4 C13 1.821(7) .
P5 O17 1.478(6) .
P5 O15 1.532(5) .
P5 O16 1.578(6) .
P5 C17 1.814(8) .
O1 Cu1 2.254(4) 2
O3 Cu4 1.949(4) 2
O9 Cu1 1.907(4) 2
O10 H10 0.8487 .
O11 H11 0.6255 .
O13 H13 0.8410 .
O17 H17 0.8400 .
N1 C21 1.338(7) .
N1 N2 1.355(7) .
N2 C23 1.348(8) .
N3 C24 1.315(9) .
N3 N4 1.372(7) .
N4 C26 1.328(8) .
N5 C31 1.486(9) .
N5 C27 1.493(9) .
N5 C29 1.520(9) .
N5 H5A 0.9300 .
N6 C33 1.514(13) .
N6 C37 1.521(12) .
N6 C35B 1.529(13) .
C1 C4 1.529(9) .
C1 C3 1.529(10) .
C1 C2 1.547(10) .
C2 H2A 0.9800 .
C2 H2B 0.9800 .
C2 H2C 0.9800 .
C3 H3A 0.9800 .
C3 H3B 0.9800 .
C3 H3C 0.9800 .
C4 H4A 0.9800 .
C4 H4B 0.9800 .
C4 H4C 0.9800 .
C5 C8 1.506(10) .
C5 C6 1.530(10) .
C5 C7 1.531(10) .
C6 H6A 0.9800 .
C6 H6B 0.9800 .
C6 H6C 0.9800 .
C7 H7A 0.9800 .
C7 H7B 0.9800 .
C7 H7C 0.9800 .
C8 H8A 0.9800 .
C8 H8B 0.9800 .
C8 H8C 0.9800 .
C9 C11 1.507(12) .
C9 C12 1.548(12) .
C9 C10 1.555(9) .
C10 H10A 0.9800 .
C10 H10B 0.9800 .
C10 H10C 0.9800 .
C11 H11A 0.9800 .
C11 H11B 0.9800 .
C11 H11C 0.9800 .
C12 H12A 0.9800 .
C12 H12B 0.9800 .
C12 H12C 0.9800 .
C13 C14 1.523(10) .
C13 C16 1.540(10) .
C13 C15 1.542(9) .
C14 H14A 0.9800 .
C14 H14B 0.9800 .
C14 H14C 0.9800 .
C15 H15A 0.9800 .
C15 H15B 0.9800 .
C15 H15C 0.9800 .
C16 H16A 0.9800 .
C16 H16B 0.9800 .
C16 H16C 0.9800 .
C17 C18 1.525(12) .
C17 C20 1.537(11) .
C17 C19 1.556(11) .
C18 H18A 0.9800 .
C18 H18B 0.9800 .
C18 H18C 0.9800 .
C19 H19A 0.9800 .
C19 H19B 0.9800 .
C19 H19C 0.9800 .
C20 H20A 0.9800 .
C20 H20B 0.9800 .
C20 H20C 0.9800 .
C21 C22 1.360(9) .
C21 H21 0.9500 .
C22 C23 1.389(9) .
C22 H22 0.9500 .
C23 H23 0.9500 .
C24 C25 1.393(9) .
C24 H24 0.9500 .
C25 C26 1.377(11) .
C25 H25 0.9500 .
C26 H26 0.9500 .
C27 C28 1.490(11) .
C27 H27A 0.9900 .
C27 H27B 0.9900 .
C28 H28A 0.9800 .
C28 H28B 0.9800 .
C28 H28C 0.9800 .
C29 C30 1.516(10) .
C29 H29A 0.9900 .
C29 H29B 0.9900 .
C30 H30A 0.9800 .
C30 H30B 0.9800 .
C30 H30C 0.9800 .
C31 C32 1.530(10) .
C31 H31A 0.9900 .
C31 H31B 0.9900 .
C32 H32A 0.9800 .
C32 H32B 0.9800 .
C32 H32C 0.9800 .
C33 C34 1.618(16) .
C33 H33A 0.9900 .
C33 H33B 0.9900 .
C34 H34A 0.9800 .
C34 H34B 0.9800 .
C34 H34C 0.9800 .
C37 C38 1.517(14) .
C37 H37A 0.9900 .
C37 H37B 0.9900 .
C38 H38A 0.9800 .
C38 H38B 0.9800 .
C38 H38C 0.9800 .
C35B C36B 1.484(15) .
C35B H35C 0.9900 .
C35B H35D 0.9900 .
C36B H36D 0.9800 .
C36B H36E 0.9800 .
C36B H36F 0.9800 .

loop_
_geom_hbond_atom_site_label_D
_geom_hbond_atom_site_label_H
_geom_hbond_atom_site_label_A
_geom_hbond_distance_DH
_geom_hbond_distance_HA
_geom_hbond_distance_DA
_geom_hbond_angle_DHA
O10 H10 O1 0.85 2.28 3.092(6) 160.7
O11 H11 O6 0.63 2.65 3.154(6) 139.4
O13 H13 O4 0.84 1.78 2.592(6) 160.7
O17 H17 N6 0.84 1.72 2.514(12) 158.0
N5 H5A O12 0.93 1.72 2.643(7) 172.5

loop_
_platon_squeeze_void_nr
_platon_squeeze_void_average_x
_platon_squeeze_void_average_y
_platon_squeeze_void_average_z
_platon_squeeze_void_volume
_platon_squeeze_void_count_electrons
_platon_squeeze_void_content
1 -0.057 0.443 0.943 503 90 ' '
2 0.062 0.821 0.500 8 1 ' '
3 0.937 0.179 0.500 8 1 ' '

loop_
_cod_changelog_entry_id
_cod_changelog_entry_author
_cod_changelog_entry_date
_cod_changelog_entry_text
1 'Vaitkus, Antanas' 2022-06-29T12:05:00+03:00
;
 Removed the '_chemical_name_systematic' data item that had an incorrect value.
;
